data_2228552
loop_
_publ_author_name
'Archana, R.'
'Yamuna, E.'
'Rajendra Prasad, K. J.'
'Thiruvalluvar, A.'
'Butcher, R. J.'

_publ_section_title
;
 (<i>E</i>)-2-(Furan-2-ylmethylidene)-8-methyl-2,3,4,9-tetrahydro-1<i>H</i>-carbazol-1-one
;
_journal_coeditor_code SI2306
_journal_issue 12
_journal_name_full 'Acta Crystallographica Section E'
_journal_page_first o3145
_journal_paper_doi 10.1107/S1600536810045599
_journal_volume 66
_journal_year 2010
_chemical_formula_iupac 'C18 H15 N O2'
_chemical_formula_moiety 'C18 H15 N O2'
_chemical_formula_structural 'C18 H15 N O2'
_chemical_formula_sum 'C18 H15 N O2'
_chemical_formula_weight 277.31
_chemical_melting_point 505
_chemical_name_common carbazole
_chemical_name_systematic
;
(<i>E</i>)-2-(Furan-2-ylmethylidene)-8-methyl-2,3,4,9-tetrahydro-1<i>H</i>-
carbazol-1-one
;
_space_group_IT_number 61
_symmetry_cell_setting orthorhombic
_symmetry_space_group_name_Hall '-P 2ac 2ab'
_symmetry_space_group_name_H-M 'P b c a'
_atom_sites_solution_hydrogens geom
_atom_sites_solution_primary direct
_atom_sites_solution_secondary difmap
_cell_angle_alpha 90
_cell_angle_beta 90
_cell_angle_gamma 90
_cell_formula_units_Z 8
_cell_length_a 6.73530(10)
_cell_length_b 16.1393(3)
_cell_length_c 25.9549(4)
_cell_measurement_reflns_used 3160
_cell_measurement_temperature 295(2)
_cell_measurement_theta_max 72.5322
_cell_measurement_theta_min 4.3681
_cell_volume 2821.38(8)
_computing_cell_refinement 'CrysAlis Pro (Oxford Diffraction, 2010)'
_computing_data_collection 'CrysAlis Pro (Oxford Diffraction, 2010)'
_computing_data_reduction 'CrysAlis Pro (Oxford Diffraction, 2010)'
_computing_molecular_graphics 'ORTEP-3 (Farrugia, 1997) and PLATON (Spek, 2009)'
_computing_publication_material 'PLATON (Spek, 2009)'
_computing_structure_refinement 'SHELXL97 (Sheldrick, 2008)'
_computing_structure_solution 'SHELXS97 (Sheldrick, 2008)'
_diffrn_ambient_temperature 295(2)
_diffrn_detector_area_resol_mean 10.5081
_diffrn_measured_fraction_theta_full 0.997
_diffrn_measured_fraction_theta_max 0.978
_diffrn_measurement_device_type 'Oxford Diffraction Xcalibur Ruby Gemini'
_diffrn_measurement_method \w
_diffrn_radiation_monochromator graphite
_diffrn_radiation_source 'Enhance (Cu) X-ray Source'
_diffrn_radiation_type CuK\a
_diffrn_radiation_wavelength 1.54184
_diffrn_reflns_av_R_equivalents 0.0258
_diffrn_reflns_av_sigmaI/netI 0.0243
_diffrn_reflns_limit_h_max 8
_diffrn_reflns_limit_h_min -5
_diffrn_reflns_limit_k_max 13
_diffrn_reflns_limit_k_min -19
_diffrn_reflns_limit_l_max 31
_diffrn_reflns_limit_l_min -31
_diffrn_reflns_number 6361
_diffrn_reflns_theta_full 67.50
_diffrn_reflns_theta_max 72.68
_diffrn_reflns_theta_min 5.74
_exptl_absorpt_coefficient_mu 0.683
_exptl_absorpt_correction_T_max 1.00000
_exptl_absorpt_correction_T_min 0.88765
_exptl_absorpt_correction_type multi-scan
_exptl_absorpt_process_details
;
(CrysAlis Pro; Oxford Diffraction, 2010)
;
_exptl_crystal_colour pale-yellow
_exptl_crystal_density_diffrn 1.306
_exptl_crystal_density_method 'Not Measured'
_exptl_crystal_description prism
_exptl_crystal_F_000 1168
_exptl_crystal_size_max 0.44
_exptl_crystal_size_mid 0.28
_exptl_crystal_size_min 0.12
_refine_diff_density_max 0.232
_refine_diff_density_min -0.259
_refine_ls_extinction_method none
_refine_ls_goodness_of_fit_ref 1.048
_refine_ls_hydrogen_treatment mixed
_refine_ls_matrix_type full
_refine_ls_number_parameters 195
_refine_ls_number_reflns 2736
_refine_ls_number_restraints 0
_refine_ls_restrained_S_all 1.048
_refine_ls_R_factor_all 0.0615
_refine_ls_R_factor_gt 0.0502
_refine_ls_shift/su_max 0.001
_refine_ls_shift/su_max_lt 0.001
_refine_ls_shift/su_mean 0.000
_refine_ls_structure_factor_coef Fsqd
_refine_ls_weighting_details 'calc w=1/[\s^2^(Fo^2^)+(0.0921P)^2^+0.4080P] where P=(Fo^2^+2Fc^2^)/3'
_refine_ls_weighting_scheme calc
_refine_ls_wR_factor_gt 0.1447
_refine_ls_wR_factor_ref 0.1572
_reflns_number_gt 2201
_reflns_number_total 2736
_reflns_threshold_expression I>2\s(I)
_cod_data_source_file si2306.cif
_cod_data_source_block I
_cod_database_code 2228552
_cod_database_fobs_code 2228552

loop_
_symmetry_equiv_pos_site_id
_symmetry_equiv_pos_as_xyz
1 x,y,z
2 1/2-x,-y,1/2+z
3 1/2+x,1/2-y,-z
4 -x,1/2+y,1/2-z
5 -x,-y,-z
6 1/2+x,y,1/2-z
7 1/2-x,1/2+y,z
8 x,1/2-y,1/2+z

loop_
_atom_site_aniso_label
_atom_site_aniso_U_11
_atom_site_aniso_U_22
_atom_site_aniso_U_33
_atom_site_aniso_U_12
_atom_site_aniso_U_13
_atom_site_aniso_U_23
O1 0.0598(8) 0.0799(9) 0.0517(7) 0.0239(7) 0.0087(6) 0.0061(6)
O11 0.0930(12) 0.0872(11) 0.0627(9) 0.0242(9) 0.0049(8) 0.0038(8)
N9 0.0503(8) 0.0537(8) 0.0428(7) 0.0025(7) 0.0021(6) -0.0015(6)
C1 0.0486(9) 0.0478(9) 0.0460(9) 0.0025(7) 0.0006(7) -0.0052(7)
C2 0.0471(9) 0.0464(8) 0.0485(9) 0.0012(7) -0.0018(7) -0.0039(7)
C3 0.0562(10) 0.0619(11) 0.0633(12) 0.0158(9) 0.0043(9) 0.0010(9)
C4 0.0534(10) 0.0664(11) 0.0647(12) 0.0118(9) 0.0092(9) -0.0047(9)
C4A 0.0500(9) 0.0496(9) 0.0528(10) -0.0019(7) 0.0042(7) -0.0084(8)
C4B 0.0550(10) 0.0557(10) 0.0503(10) -0.0077(8) 0.0080(8) -0.0092(8)
C5 0.0656(12) 0.0755(13) 0.0627(12) -0.0084(10) 0.0200(10) -0.0104(10)
C6 0.0797(15) 0.0856(15) 0.0553(12) -0.0232(12) 0.0225(11) -0.0094(11)
C7 0.0816(15) 0.0771(13) 0.0457(10) -0.0289(12) 0.0024(10) 0.0011(9)
C8 0.0672(11) 0.0566(10) 0.0444(9) -0.0180(9) -0.0046(8) -0.0018(8)
C8A 0.0546(9) 0.0514(9) 0.0431(9) -0.0118(8) 0.0025(7) -0.0072(7)
C9A 0.0491(8) 0.0462(8) 0.0446(9) 0.0009(7) -0.0007(7) -0.0055(7)
C10 0.0548(9) 0.0478(9) 0.0529(10) 0.0049(8) -0.0025(8) -0.0045(7)
C12 0.0962(16) 0.0823(14) 0.0541(12) 0.0093(13) -0.0067(12) 0.0136(11)
C13 0.0794(14) 0.0662(13) 0.0753(15) 0.0177(11) -0.0178(12) 0.0001(11)
C14 0.0643(11) 0.0643(11) 0.0473(10) 0.0131(9) -0.0024(8) -0.0073(8)
C15 0.0623(10) 0.0526(9) 0.0505(10) -0.0036(8) -0.0064(8) -0.0008(8)
C18 0.0778(14) 0.0819(15) 0.0556(12) -0.0085(12) -0.0087(10) 0.0123(10)

loop_
_atom_site_type_symbol
_atom_site_label
_atom_site_fract_x
_atom_site_fract_y
_atom_site_fract_z
_atom_site_U_iso_or_equiv
_atom_site_thermal_displace_type
_atom_site_calc_flag
_atom_site_refinement_flags
_atom_site_occupancy
O O1 0.3691(2) 0.06478(9) -0.04131(5) 0.0638(5) Uani d . 1.000
O O11 0.0871(3) 0.21485(11) -0.18520(6) 0.0810(6) Uani d . 1.000
N N9 0.2678(2) 0.02422(9) 0.06403(5) 0.0489(4) Uani d . 1.000
C C1 0.2176(3) 0.09332(11) -0.02148(6) 0.0475(5) Uani d . 1.000
C C2 0.0821(2) 0.15134(10) -0.04916(7) 0.0473(5) Uani d . 1.000
C C3 -0.0829(3) 0.19426(12) -0.01982(8) 0.0605(6) Uani d . 1.000
C C4 -0.1653(3) 0.14925(13) 0.02677(8) 0.0615(6) Uani d . 1.000
C C4A -0.0102(3) 0.10045(11) 0.05422(7) 0.0508(5) Uani d . 1.000
C C4B -0.0102(3) 0.06700(11) 0.10466(7) 0.0537(6) Uani d . 1.000
C C5 -0.1417(3) 0.07341(14) 0.14698(8) 0.0679(7) Uani d . 1.000
C C6 -0.0955(4) 0.03192(16) 0.19083(9) 0.0735(8) Uani d . 1.000
C C7 0.0762(3) -0.01716(14) 0.19432(8) 0.0681(7) Uani d . 1.000
C C8 0.2108(3) -0.02535(12) 0.15467(7) 0.0561(6) Uani d . 1.000
C C8A 0.1646(3) 0.01922(10) 0.10952(6) 0.0497(5) Uani d . 1.000
C C9A 0.1612(3) 0.07363(10) 0.03084(6) 0.0466(5) Uani d . 1.000
C C10 0.1218(3) 0.16433(11) -0.09919(7) 0.0518(5) Uani d . 1.000
C C12 -0.0226(4) 0.27239(15) -0.21183(9) 0.0775(8) Uani d . 1.000
C C13 -0.1434(4) 0.31065(15) -0.18050(9) 0.0736(8) Uani d . 1.000
C C14 -0.1132(3) 0.27681(12) -0.13083(7) 0.0586(6) Uani d . 1.000
C C15 0.0280(3) 0.21920(11) -0.13515(7) 0.0551(6) Uani d . 1.000
C C18 0.3917(3) -0.07814(15) 0.15847(8) 0.0718(8) Uani d . 1.000
H H3A -0.19153 0.20433 -0.04355 0.0725 Uiso calc R 1.000
H H3B -0.03417 0.24784 -0.00856 0.0725 Uiso calc R 1.000
H H4A -0.22223 0.18937 0.05035 0.0738 Uiso calc R 1.000
H H4B -0.27067 0.11228 0.01579 0.0738 Uiso calc R 1.000
H H5 -0.25654 0.10519 0.14480 0.0815 Uiso calc R 1.000
H H6 -0.17930 0.03607 0.21919 0.0882 Uiso calc R 1.000
H H7 0.10015 -0.04552 0.22489 0.0818 Uiso calc R 1.000
H H9 0.382(4) -0.0012(13) 0.0577(9) 0.063(6) Uiso d . 1.000
H H10 0.22576 0.13304 -0.11252 0.0622 Uiso calc R 1.000
H H12 -0.01222 0.28261 -0.24699 0.0931 Uiso calc R 1.000
H H13 -0.23267 0.35233 -0.18921 0.0884 Uiso calc R 1.000
H H14 -0.17937 0.29187 -0.10080 0.0704 Uiso calc R 1.000
H H18A 0.39152 -0.10687 0.19085 0.1077 Uiso calc R 1.000
H H18B 0.50785 -0.04389 0.15617 0.1077 Uiso calc R 1.000
H H18C 0.39214 -0.11766 0.13083 0.1077 Uiso calc R 1.000

loop_
_atom_type_symbol
_atom_type_description
_atom_type_scat_dispersion_real
_atom_type_scat_dispersion_imag
_atom_type_scat_source
O O 0.0492 0.0322 'International Tables Vol C Tables 4.2.6.8 and 6.1.1.4'
N N 0.0311 0.0180 'International Tables Vol C Tables 4.2.6.8 and 6.1.1.4'
H H 0.0000 0.0000 'International Tables Vol C Tables 4.2.6.8 and 6.1.1.4'
C C 0.0181 0.0091 'International Tables Vol C Tables 4.2.6.8 and 6.1.1.4'

loop_
_geom_angle_atom_site_label_1
_geom_angle_atom_site_label_2
_geom_angle_atom_site_label_3
_geom_angle_site_symmetry_1
_geom_angle_site_symmetry_2
_geom_angle_site_symmetry_3
_geom_angle
_geom_angle_publ_flag
C12 O11 C15 . . . 106.75(18) no
C8A N9 C9A . . . 107.96(14) no
C9A N9 H9 . . . 127.2(15) no
C8A N9 H9 . . . 124.8(15) no
O1 C1 C9A . . . 121.86(17) no
O1 C1 C2 . . . 122.69(15) no
C2 C1 C9A . . . 115.44(16) no
C3 C2 C10 . . . 124.13(16) no
C1 C2 C3 . . . 119.58(16) no
C1 C2 C10 . . . 116.23(15) no
C2 C3 C4 . . . 116.77(16) no
C3 C4 C4A . . . 112.22(17) no
C4B C4A C9A . . . 106.75(16) no
C4 C4A C4B . . . 130.07(18) no
C4 C4A C9A . . . 122.99(16) no
C5 C4B C8A . . . 119.49(17) no
C4A C4B C5 . . . 133.62(19) no
C4A C4B C8A . . . 106.89(16) no
C4B C5 C6 . . . 118.1(2) no
C5 C6 C7 . . . 121.4(2) no
C6 C7 C8 . . . 123.2(2) no
C7 C8 C8A . . . 115.26(18) no
C8A C8 C18 . . . 121.82(17) no
C7 C8 C18 . . . 122.92(18) no
N9 C8A C8 . . . 129.29(17) no
C4B C8A C8 . . . 122.45(17) no
N9 C8A C4B . . . 108.25(14) no
C1 C9A C4A . . . 124.50(17) no
N9 C9A C1 . . . 125.34(17) no
N9 C9A C4A . . . 110.15(14) no
C2 C10 C15 . . . 129.69(17) no
O11 C12 C13 . . . 110.0(2) no
C12 C13 C14 . . . 107.2(2) no
C13 C14 C15 . . . 107.15(18) no
C10 C15 C14 . . . 133.61(18) no
O11 C15 C10 . . . 117.45(17) no
O11 C15 C14 . . . 108.94(17) no
C2 C3 H3A . . . 108.00 no
C2 C3 H3B . . . 108.00 no
C4 C3 H3A . . . 108.00 no
C4 C3 H3B . . . 108.00 no
H3A C3 H3B . . . 107.00 no
C3 C4 H4A . . . 109.00 no
C3 C4 H4B . . . 109.00 no
C4A C4 H4A . . . 109.00 no
C4A C4 H4B . . . 109.00 no
H4A C4 H4B . . . 108.00 no
C4B C5 H5 . . . 121.00 no
C6 C5 H5 . . . 121.00 no
C5 C6 H6 . . . 119.00 no
C7 C6 H6 . . . 119.00 no
C6 C7 H7 . . . 118.00 no
C8 C7 H7 . . . 118.00 no
C2 C10 H10 . . . 115.00 no
C15 C10 H10 . . . 115.00 no
O11 C12 H12 . . . 125.00 no
C13 C12 H12 . . . 125.00 no
C12 C13 H13 . . . 126.00 no
C14 C13 H13 . . . 126.00 no
C13 C14 H14 . . . 126.00 no
C15 C14 H14 . . . 126.00 no
C8 C18 H18A . . . 109.00 no
C8 C18 H18B . . . 109.00 no
C8 C18 H18C . . . 109.00 no
H18A C18 H18B . . . 109.00 no
H18A C18 H18C . . . 109.00 no
H18B C18 H18C . . . 109.00 no

loop_
_geom_bond_atom_site_label_1
_geom_bond_atom_site_label_2
_geom_bond_site_symmetry_1
_geom_bond_site_symmetry_2
_geom_bond_distance
_geom_bond_publ_flag
O1 C1 . . 1.232(2) no
O11 C12 . . 1.373(3) no
O11 C15 . . 1.361(2) no
N9 C8A . . 1.373(2) no
N9 C9A . . 1.376(2) no
N9 H9 . . 0.89(3) no
C1 C2 . . 1.492(2) no
C1 C9A . . 1.446(2) no
C2 C3 . . 1.515(3) no
C2 C10 . . 1.342(3) no
C3 C4 . . 1.516(3) no
C4 C4A . . 1.490(3) no
C4A C9A . . 1.374(3) no
C4A C4B . . 1.416(3) no
C4B C5 . . 1.415(3) no
C4B C8A . . 1.413(3) no
C5 C6 . . 1.357(3) no
C6 C7 . . 1.405(3) no
C7 C8 . . 1.378(3) no
C8 C18 . . 1.490(3) no
C8 C8A . . 1.410(2) no
C10 C15 . . 1.433(3) no
C12 C13 . . 1.306(4) no
C13 C14 . . 1.415(3) no
C14 C15 . . 1.335(3) no
C3 H3A . . 0.9700 no
C3 H3B . . 0.9700 no
C4 H4A . . 0.9700 no
C4 H4B . . 0.9700 no
C5 H5 . . 0.9300 no
C6 H6 . . 0.9300 no
C7 H7 . . 0.9300 no
C10 H10 . . 0.9300 no
C12 H12 . . 0.9300 no
C13 H13 . . 0.9300 no
C14 H14 . . 0.9300 no
C18 H18A . . 0.9600 no
C18 H18B . . 0.9600 no
C18 H18C . . 0.9600 no

loop_
_geom_contact_atom_site_label_1
_geom_contact_atom_site_label_2
_geom_contact_distance
_geom_contact_site_symmetry_1
_geom_contact_site_symmetry_2
_geom_contact_publ_flag
O1 N9 2.8930(19) . . no
O1 N9 2.8969(19) . 5_655 no
O11 C7 3.383(3) . 5_555 no
O1 H9 2.78(2) . . no
O1 H9 2.01(3) . 5_655 no
O1 H10 2.3600 . . no
N9 O1 2.8930(19) . . no
N9 O1 2.8969(19) . 5_655 no
C1 C4A 3.529(3) . 5_555 no
C2 C8A 3.577(2) . 5_555 no
C3 C14 3.181(3) . . no
C4A C1 3.529(3) . 5_555 no
C7 O11 3.383(3) . 5_555 no
C8 C15 3.554(3) . 5_555 no
C8 C10 3.482(3) . 5_555 no
C8A C10 3.545(3) . 5_555 no
C8A C2 3.577(2) . 5_555 no
C8A C13 3.550(3) . 3_555 no
C9A C9A 3.595(2) . 5_555 no
C10 C8A 3.545(3) . 5_555 no
C10 C8 3.482(3) . 5_555 no
C13 C8A 3.550(3) . 3_455 no
C14 C3 3.181(3) . . no
C15 C8 3.554(3) . 5_555 no
C2 H4A 2.8900 . 3_555 no
C3 H14 2.7100 . . no
C4 H3B 3.0300 . 3_455 no
C4A H14 3.0700 . 3_555 no
C5 H18B 3.0400 . 1_455 no
C6 H18B 3.0700 . 1_455 no
C6 H13 3.0800 . 3_555 no
C7 H6 2.9100 . 6_555 no
C7 H13 2.9600 . 3_555 no
C8 H13 2.9600 . 3_555 no
C8A H13 3.0100 . 3_555 no
C9A H14 3.0300 . 3_555 no
C10 H4A 2.8800 . 3_555 no
C13 H5 3.0800 . 3_555 no
C14 H5 3.0900 . 3_555 no
C14 H3A 2.6000 . . no
C15 H3A 2.8100 . . no
C18 H9 2.90(2) . . no
C18 H10 2.9700 . 5_655 no
H3A C14 2.6000 . . no
H3A C15 2.8100 . . no
H3A H14 2.0500 . . no
H3B C4 3.0300 . 3_555 no
H3B H4A 2.5700 . 3_555 no
H4A C2 2.8900 . 3_455 no
H4A C10 2.8800 . 3_455 no
H4A H3B 2.5700 . 3_455 no
H5 C13 3.0800 . 3_455 no
H5 C14 3.0900 . 3_455 no
H6 C7 2.9100 . 6_455 no
H6 H7 2.4600 . 6_455 no
H7 H18A 2.3700 . . no
H7 H6 2.4600 . 6_555 no
H9 O1 2.78(2) . . no
H9 C18 2.90(2) . . no
H9 O1 2.01(3) . 5_655 no
H10 O1 2.3600 . . no
H10 C18 2.9700 . 5_655 no
H10 H18B 2.5600 . 5_655 no
H13 C6 3.0800 . 3_455 no
H13 C7 2.9600 . 3_455 no
H13 C8 2.9600 . 3_455 no
H13 C8A 3.0100 . 3_455 no
H14 C3 2.7100 . . no
H14 H3A 2.0500 . . no
H14 C4A 3.0700 . 3_455 no
H14 C9A 3.0300 . 3_455 no
H18A H7 2.3700 . . no
H18B C5 3.0400 . 1_655 no
H18B C6 3.0700 . 1_655 no
H18B H10 2.5600 . 5_655 no

loop_
_geom_hbond_atom_site_label_D
_geom_hbond_atom_site_label_H
_geom_hbond_atom_site_label_A
_geom_hbond_site_symmetry_A
_geom_hbond_distance_DH
_geom_hbond_distance_HA
_geom_hbond_distance_DA
_geom_hbond_angle_DHA
_geom_hbond_publ_flag
N9 H9 O1 5_655 0.89(3) 2.01(3) 2.8969(19) 176(2) yes

loop_
_geom_torsion_atom_site_label_1
_geom_torsion_atom_site_label_2
_geom_torsion_atom_site_label_3
_geom_torsion_atom_site_label_4
_geom_torsion_site_symmetry_1
_geom_torsion_site_symmetry_2
_geom_torsion_site_symmetry_3
_geom_torsion_site_symmetry_4
_geom_torsion
_geom_torsion_publ_flag
C15 O11 C12 C13 . . . . 0.0(3) no
C12 O11 C15 C10 . . . . 179.89(19) no
C12 O11 C15 C14 . . . . 0.2(2) no
C9A N9 C8A C4B . . . . -0.28(19) no
C9A N9 C8A C8 . . . . 178.49(18) no
C8A N9 C9A C1 . . . . -178.91(17) no
C8A N9 C9A C4A . . . . -0.2(2) no
O1 C1 C2 C3 . . . . -170.47(17) no
O1 C1 C2 C10 . . . . 7.0(3) no
C9A C1 C2 C3 . . . . 8.5(2) no
C9A C1 C2 C10 . . . . -174.06(16) no
O1 C1 C9A N9 . . . . 1.6(3) no
O1 C1 C9A C4A . . . . -176.90(18) no
C2 C1 C9A N9 . . . . -177.39(15) no
C2 C1 C9A C4A . . . . 4.1(3) no
C1 C2 C3 C4 . . . . -28.3(2) no
C10 C2 C3 C4 . . . . 154.45(18) no
C1 C2 C10 C15 . . . . -176.11(18) no
C3 C2 C10 C15 . . . . 1.2(3) no
C2 C3 C4 C4A . . . . 33.9(2) no
C3 C4 C4A C4B . . . . 162.79(19) no
C3 C4 C4A C9A . . . . -23.0(3) no
C4 C4A C4B C5 . . . . -6.5(4) no
C4 C4A C4B C8A . . . . 174.15(19) no
C9A C4A C4B C5 . . . . 178.5(2) no
C9A C4A C4B C8A . . . . -0.8(2) no
C4 C4A C9A N9 . . . . -174.75(17) no
C4 C4A C9A C1 . . . . 4.0(3) no
C4B C4A C9A N9 . . . . 0.6(2) no
C4B C4A C9A C1 . . . . 179.32(17) no
C4A C4B C5 C6 . . . . 179.8(2) no
C8A C4B C5 C6 . . . . -1.0(3) no
C4A C4B C8A N9 . . . . 0.7(2) no
C4A C4B C8A C8 . . . . -178.22(17) no
C5 C4B C8A N9 . . . . -178.77(17) no
C5 C4B C8A C8 . . . . 2.4(3) no
C4B C5 C6 C7 . . . . -0.9(3) no
C5 C6 C7 C8 . . . . 1.5(4) no
C6 C7 C8 C8A . . . . -0.1(3) no
C6 C7 C8 C18 . . . . -179.4(2) no
C7 C8 C8A N9 . . . . 179.62(18) no
C7 C8 C8A C4B . . . . -1.8(3) no
C18 C8 C8A N9 . . . . -1.1(3) no
C18 C8 C8A C4B . . . . 177.53(18) no
C2 C10 C15 O11 . . . . -174.38(19) no
C2 C10 C15 C14 . . . . 5.2(4) no
O11 C12 C13 C14 . . . . -0.2(3) no
C12 C13 C14 C15 . . . . 0.4(3) no
C13 C14 C15 O11 . . . . -0.4(2) no
C13 C14 C15 C10 . . . . -180.0(2) no

loop_
_cod_related_entry_id
_cod_related_entry_database
_cod_related_entry_code
1 ChemSpider 26231293
